data_1553729
loop_
_publ_author_name
'Zhang, He'
'Leng, Xuebing'
'Wan, Xiaolong'
'Shen, Qilong'

_publ_section_title
;
 (1S)-(&#x2212;)-N-Trifluoromethylthio-2,10-camphorsultam and its
 derivatives: easily available, optically pure reagents for asymmetric
 trifluoromethylthiolation
;
_journal_issue 6
_journal_name_full 'Organic Chemistry Frontiers'
_journal_page_first 1051
_journal_paper_doi 10.1039/C7QO00042A
_journal_volume 4
_journal_year 2017
_chemical_absolute_configuration rmad
_chemical_formula_moiety 'C19 H10 F4 O2 S'
_chemical_formula_sum 'C19 H10 F4 O2 S'
_chemical_formula_weight 378.33
_space_group_crystal_system orthorhombic
_space_group_IT_number 19
_space_group_name_Hall 'P 2ac 2ab'
_space_group_name_H-M_alt 'P 21 21 21'
_atom_sites_solution_hydrogens geom
_atom_sites_solution_primary dual
_audit_creation_date 2016-10-19
_audit_creation_method
;
Olex2 1.2
(compiled 2016.09.09 svn.r3337 for OlexSys, GUI svn.r5227)
;
_audit_update_record
;
2017-01-15 deposited with the CCDC.
2017-02-10 downloaded from the CCDC.
;
_cell_angle_alpha 90
_cell_angle_beta 90
_cell_angle_gamma 90
_cell_formula_units_Z 4
_cell_length_a 6.6977(5)
_cell_length_b 8.1914(6)
_cell_length_c 30.513(2)
_cell_measurement_reflns_used 9943
_cell_measurement_temperature 130
_cell_measurement_theta_max 30.639
_cell_measurement_theta_min 2.57
_cell_volume 1674.1(2)
_computing_cell_refinement 'SAINT v7.68A (Bruker, 2009)'
_computing_data_reduction 'SAINT v7.68A (Bruker, 2009)'
_computing_molecular_graphics 'Olex2 (Dolomanov et al., 2009)'
_computing_publication_material 'Olex2 (Dolomanov et al., 2009)'
_computing_structure_refinement 'ShelXL (Sheldrick, 2015)'
_computing_structure_solution 'ShelXT (Sheldrick, 2015)'
_diffrn_ambient_temperature 130
_diffrn_measured_fraction_theta_full 0.997
_diffrn_measured_fraction_theta_max 0.995
_diffrn_measurement_device_type 'Bruker APEX-II CCD'
_diffrn_measurement_method '\f and \w scans'
_diffrn_radiation_monochromator graphite
_diffrn_radiation_type MoK\a
_diffrn_radiation_wavelength 0.71073
_diffrn_reflns_av_R_equivalents 0.0202
_diffrn_reflns_av_unetI/netI 0.0206
_diffrn_reflns_Laue_measured_fraction_full 0.997
_diffrn_reflns_Laue_measured_fraction_max 0.995
_diffrn_reflns_limit_h_max 9
_diffrn_reflns_limit_h_min -9
_diffrn_reflns_limit_k_max 7
_diffrn_reflns_limit_k_min -11
_diffrn_reflns_limit_l_max 41
_diffrn_reflns_limit_l_min -43
_diffrn_reflns_number 17063
_diffrn_reflns_point_group_measured_fraction_full 0.998
_diffrn_reflns_point_group_measured_fraction_max 0.994
_diffrn_reflns_theta_full 26.000
_diffrn_reflns_theta_max 30.677
_diffrn_reflns_theta_min 2.575
_diffrn_standards_number 0
_exptl_absorpt_coefficient_mu 0.246
_exptl_absorpt_correction_T_max 0.7461
_exptl_absorpt_correction_T_min 0.6139
_exptl_absorpt_correction_type multi-scan
_exptl_absorpt_process_details
;
SADABS-2008/1 (Bruker,2008) was used for absorption correction.
wR2(int) was 0.0524 before and 0.0394 after correction.
The Ratio of minimum to maximum transmission is 0.8228.
The \l/2 correction factor is 0.0015.
;
_exptl_crystal_colour colourless
_exptl_crystal_density_diffrn 1.501
_exptl_crystal_description block
_exptl_crystal_F_000 768
_exptl_crystal_size_max 0.25
_exptl_crystal_size_mid 0.22
_exptl_crystal_size_min 0.2
_refine_diff_density_max 0.327
_refine_diff_density_min -0.250
_refine_diff_density_rms 0.050
_refine_ls_abs_structure_details
;
 Flack x determined using 1989 quotients [(I+)-(I-)]/[(I+)+(I-)]
 (Parsons, Flack and Wagner, Acta Cryst. B69 (2013) 249-259).
;
_refine_ls_abs_structure_Flack 0.004(19)
_refine_ls_extinction_method none
_refine_ls_goodness_of_fit_ref 1.067
_refine_ls_hydrogen_treatment constr
_refine_ls_matrix_type full
_refine_ls_number_parameters 235
_refine_ls_number_reflns 5168
_refine_ls_number_restraints 0
_refine_ls_restrained_S_all 1.067
_refine_ls_R_factor_all 0.0353
_refine_ls_R_factor_gt 0.0334
_refine_ls_shift/su_max 0.001
_refine_ls_shift/su_mean 0.000
_refine_ls_structure_factor_coef Fsqd
_refine_ls_weighting_details 'w=1/[\s^2^(Fo^2^)+(0.0483P)^2^+0.3678P] where P=(Fo^2^+2Fc^2^)/3'
_refine_ls_weighting_scheme calc
_refine_ls_wR_factor_gt 0.0865
_refine_ls_wR_factor_ref 0.0875
_reflns_Friedel_coverage 0.734
_reflns_Friedel_fraction_full 1.000
_reflns_Friedel_fraction_max 0.992
_reflns_number_gt 4931
_reflns_number_total 5168
_reflns_threshold_expression 'I > 2\s(I)'
_cod_data_source_file c7qo00042a2.cif
_cod_data_source_block mo_dm16671_0m
_cod_original_cell_volume 1674.0(2)
_cod_database_code 1553729
_shelx_space_group_comment
;
The symmetry employed for this shelxl refinement is uniquely defined
by the following loop, which should always be used as a source of
symmetry information in preference to the above space-group names.
They are only intended as comments.
;
_shelx_estimated_absorpt_t_max 0.953
_shelx_estimated_absorpt_t_min 0.941
_olex2_refinement_description
;
1. Fixed Uiso
 At 1.2 times of:
  All C(H) groups
2.a Aromatic/amide H refined with riding coordinates:
 C5(H5), C6(H6), C7(H7), C8(H8), C11(H11), C13(H13), C14(H14), C16(H16),
 C18(H18), C19(H19)
;
_shelx_shelxl_version_number 2014/7
_olex2_submission_special_instructions 'No special instructions were received'

loop_
_space_group_symop_operation_xyz
'x, y, z'
'-x+1/2, -y, z+1/2'
'-x, y+1/2, -z+1/2'
'x+1/2, -y+1/2, -z'

loop_
_atom_site_label
_atom_site_type_symbol
_atom_site_fract_x
_atom_site_fract_y
_atom_site_fract_z
_atom_site_U_iso_or_equiv
_atom_site_adp_type
_atom_site_occupancy
_atom_site_site_symmetry_order
_atom_site_calc_flag
_atom_site_refinement_flags_posn
S1 S 0.08576(7) 0.24905(6) 0.61490(2) 0.02434(10) Uani 1 1 d .
F1 F 0.0320(3) 0.2658(2) 0.70075(4) 0.0533(4) Uani 1 1 d .
F2 F 0.2669(2) 0.1052(2) 0.68098(5) 0.0481(4) Uani 1 1 d .
F3 F -0.0411(2) 0.0384(2) 0.66985(5) 0.0507(4) Uani 1 1 d .
F4 F 0.2887(2) 0.89826(15) 0.39813(4) 0.0293(3) Uani 1 1 d .
O1 O 0.5596(3) 0.16263(19) 0.59978(5) 0.0327(3) Uani 1 1 d .
O2 O 0.6126(2) 0.33579(17) 0.65540(4) 0.0252(3) Uani 1 1 d .
C1 C 0.3097(2) 0.37889(18) 0.61536(5) 0.0165(3) Uani 1 1 d .
C2 C 0.5037(3) 0.2758(2) 0.62103(5) 0.0213(3) Uani 1 1 d .
C3 C 0.3252(3) 0.4927(2) 0.65379(5) 0.0204(3) Uani 1 1 d .
C4 C 0.5050(3) 0.4630(2) 0.67459(6) 0.0251(4) Uani 1 1 d .
C5 C 0.5706(5) 0.5475(3) 0.71092(8) 0.0427(6) Uani 1 1 d .
H5 H 0.6960 0.5254 0.7242 0.051 Uiso 1 1 calc R
C6 C 0.4435(6) 0.6660(3) 0.72690(8) 0.0552(9) Uani 1 1 d .
H6 H 0.4825 0.7280 0.7518 0.066 Uiso 1 1 calc R
C7 C 0.2582(5) 0.6969(3) 0.70724(7) 0.0469(7) Uani 1 1 d .
H7 H 0.1728 0.7778 0.7194 0.056 Uiso 1 1 calc R
C8 C 0.1974(4) 0.6113(2) 0.67033(6) 0.0307(4) Uani 1 1 d .
H8 H 0.0725 0.6330 0.6568 0.037 Uiso 1 1 calc R
C9 C 0.0875(4) 0.1620(3) 0.66926(7) 0.0344(5) Uani 1 1 d .
C10 C 0.3102(3) 0.45798(19) 0.56976(5) 0.0166(3) Uani 1 1 d .
C11 C 0.3113(2) 0.62502(19) 0.56455(5) 0.0160(3) Uani 1 1 d .
H11 H 0.3133 0.6936 0.5896 0.019 Uiso 1 1 calc R
C12 C 0.3094(2) 0.69604(19) 0.52190(5) 0.0154(3) Uani 1 1 d .
C13 C 0.3097(3) 0.8679(2) 0.51598(6) 0.0197(3) Uani 1 1 d .
H13 H 0.3137 0.9378 0.5408 0.024 Uiso 1 1 calc R
C14 C 0.3042(3) 0.9339(2) 0.47464(6) 0.0215(3) Uani 1 1 d .
H14 H 0.3042 1.0488 0.4706 0.026 Uiso 1 1 calc R
C15 C 0.2985(3) 0.8283(2) 0.43859(6) 0.0206(3) Uani 1 1 d .
C16 C 0.2997(3) 0.6621(2) 0.44169(6) 0.0194(3) Uani 1 1 d .
H16 H 0.2969 0.5952 0.4163 0.023 Uiso 1 1 calc R
C17 C 0.3052(3) 0.5926(2) 0.48453(5) 0.0169(3) Uani 1 1 d .
C18 C 0.3064(3) 0.4204(2) 0.49078(5) 0.0200(3) Uani 1 1 d .
H18 H 0.3054 0.3501 0.4660 0.024 Uiso 1 1 calc R
C19 C 0.3091(3) 0.3549(2) 0.53207(5) 0.0203(3) Uani 1 1 d .
H19 H 0.3102 0.2397 0.5356 0.024 Uiso 1 1 calc R

loop_
_atom_site_aniso_label
_atom_site_aniso_U_11
_atom_site_aniso_U_22
_atom_site_aniso_U_33
_atom_site_aniso_U_23
_atom_site_aniso_U_13
_atom_site_aniso_U_12
S1 0.02486(19) 0.0270(2) 0.02114(18) 0.00647(18) -0.00347(15) -0.00554(19)
F1 0.0648(10) 0.0694(11) 0.0257(6) 0.0059(7) 0.0125(6) -0.0121(9)
F2 0.0399(8) 0.0587(9) 0.0455(8) 0.0311(7) -0.0110(6) -0.0052(7)
F3 0.0484(9) 0.0541(9) 0.0497(8) 0.0266(7) -0.0067(7) -0.0255(7)
F4 0.0342(6) 0.0315(6) 0.0224(5) 0.0143(4) -0.0001(5) 0.0000(5)
O1 0.0412(8) 0.0337(7) 0.0232(6) 0.0006(6) 0.0033(6) 0.0176(7)
O2 0.0237(6) 0.0269(6) 0.0251(6) 0.0053(5) -0.0048(5) 0.0011(5)
C1 0.0189(6) 0.0168(6) 0.0138(6) 0.0008(5) -0.0004(6) 0.0016(6)
C2 0.0221(7) 0.0243(8) 0.0176(7) 0.0055(6) 0.0013(6) 0.0038(6)
C3 0.0291(9) 0.0194(7) 0.0127(6) 0.0004(5) -0.0002(6) 0.0014(7)
C4 0.0342(9) 0.0212(8) 0.0199(8) 0.0039(6) -0.0065(7) -0.0016(7)
C5 0.0640(17) 0.0307(10) 0.0335(11) -0.0008(8) -0.0267(11) -0.0002(11)
C6 0.105(3) 0.0332(11) 0.0274(10) -0.0106(9) -0.0275(14) 0.0114(14)
C7 0.087(2) 0.0331(10) 0.0210(9) -0.0055(8) -0.0042(11) 0.0188(12)
C8 0.0449(11) 0.0279(9) 0.0192(8) -0.0004(7) 0.0033(8) 0.0115(9)
C9 0.0333(10) 0.0416(11) 0.0285(9) 0.0151(8) -0.0032(8) -0.0112(9)
C10 0.0190(7) 0.0170(7) 0.0136(6) 0.0015(5) -0.0006(6) 0.0018(6)
C11 0.0167(6) 0.0161(7) 0.0152(6) -0.0009(5) -0.0002(5) 0.0004(6)
C12 0.0135(6) 0.0156(6) 0.0172(7) 0.0003(5) 0.0001(5) -0.0001(5)
C13 0.0204(7) 0.0156(7) 0.0230(8) 0.0013(6) 0.0007(6) 0.0011(6)
C14 0.0206(7) 0.0175(7) 0.0265(8) 0.0050(6) 0.0012(7) 0.0004(6)
C15 0.0167(7) 0.0245(8) 0.0204(8) 0.0081(6) -0.0001(6) -0.0005(7)
C16 0.0201(7) 0.0213(7) 0.0169(7) 0.0026(6) -0.0006(6) -0.0008(7)
C17 0.0161(7) 0.0166(7) 0.0179(7) 0.0019(5) -0.0003(6) -0.0004(6)
C18 0.0283(8) 0.0162(7) 0.0156(7) -0.0009(5) -0.0008(6) 0.0003(7)
C19 0.0294(8) 0.0142(7) 0.0173(7) -0.0007(5) -0.0004(6) -0.0004(6)

loop_
_atom_type_symbol
_atom_type_description
_atom_type_scat_dispersion_real
_atom_type_scat_dispersion_imag
_atom_type_scat_source
C C 0.0033 0.0016 'International Tables Vol C Tables 4.2.6.8 and 6.1.1.4'
H H 0.0000 0.0000 'International Tables Vol C Tables 4.2.6.8 and 6.1.1.4'
F F 0.0171 0.0103 'International Tables Vol C Tables 4.2.6.8 and 6.1.1.4'
O O 0.0106 0.0060 'International Tables Vol C Tables 4.2.6.8 and 6.1.1.4'
S S 0.1246 0.1234 'International Tables Vol C Tables 4.2.6.8 and 6.1.1.4'

loop_
_geom_angle_atom_site_label_1
_geom_angle_atom_site_label_2
_geom_angle_atom_site_label_3
_geom_angle
C9 S1 C1 102.48(9)
C2 O2 C4 108.30(14)
C2 C1 S1 111.55(11)
C3 C1 S1 114.92(12)
C3 C1 C2 101.07(14)
C3 C1 C10 116.47(13)
C10 C1 S1 103.84(11)
C10 C1 C2 109.10(13)
O1 C2 O2 121.90(17)
O1 C2 C1 128.54(17)
O2 C2 C1 109.56(14)
C4 C3 C1 108.02(15)
C4 C3 C8 119.50(17)
C8 C3 C1 132.47(18)
C3 C4 O2 112.87(16)
C5 C4 O2 123.2(2)
C5 C4 C3 123.9(2)
C4 C5 H5 121.9
C4 C5 C6 116.2(2)
C6 C5 H5 121.9
C5 C6 H6 119.3
C5 C6 C7 121.5(2)
C7 C6 H6 119.3
C6 C7 H7 119.5
C8 C7 C6 121.0(2)
C8 C7 H7 119.5
C3 C8 H8 121.1
C7 C8 C3 117.9(2)
C7 C8 H8 121.1
F1 C9 S1 114.07(16)
F1 C9 F2 106.2(2)
F2 C9 S1 112.91(16)
F3 C9 S1 107.99(15)
F3 C9 F1 107.14(19)
F3 C9 F2 108.24(19)
C11 C10 C1 121.60(14)
C11 C10 C19 119.65(15)
C19 C10 C1 118.75(14)
C10 C11 H11 119.6
C10 C11 C12 120.71(14)
C12 C11 H11 119.6
C13 C12 C11 121.40(15)
C13 C12 C17 119.28(15)
C17 C12 C11 119.31(14)
C12 C13 H13 119.8
C14 C13 C12 120.49(16)
C14 C13 H13 119.8
C13 C14 H14 120.7
C13 C14 C15 118.67(16)
C15 C14 H14 120.7
F4 C15 C14 116.96(15)
F4 C15 C16 118.87(17)
C16 C15 C14 124.16(17)
C15 C16 H16 121.2
C15 C16 C17 117.52(17)
C17 C16 H16 121.2
C12 C17 C16 119.87(15)
C12 C17 C18 118.89(15)
C18 C17 C16 121.23(15)
C17 C18 H18 119.6
C19 C18 C17 120.77(15)
C19 C18 H18 119.6
C10 C19 H19 119.7
C18 C19 C10 120.66(15)
C18 C19 H19 119.7

loop_
_geom_bond_atom_site_label_1
_geom_bond_atom_site_label_2
_geom_bond_distance
S1 C1 1.8386(17)
S1 C9 1.805(2)
F1 C9 1.336(3)
F2 C9 1.337(3)
F3 C9 1.330(3)
F4 C15 1.3626(19)
O1 C2 1.192(2)
O2 C2 1.369(2)
O2 C4 1.396(2)
C1 C2 1.559(2)
C1 C3 1.501(2)
C1 C10 1.535(2)
C3 C4 1.383(3)
C3 C8 1.389(3)
C4 C5 1.379(3)
C5 H5 0.9500
C5 C6 1.380(4)
C6 H6 0.9500
C6 C7 1.402(5)
C7 H7 0.9500
C7 C8 1.388(3)
C8 H8 0.9500
C10 C11 1.378(2)
C10 C19 1.427(2)
C11 H11 0.9500
C11 C12 1.425(2)
C12 C13 1.419(2)
C12 C17 1.421(2)
C13 H13 0.9500
C13 C14 1.373(2)
C14 H14 0.9500
C14 C15 1.400(3)
C15 C16 1.364(2)
C16 H16 0.9500
C16 C17 1.426(2)
C17 C18 1.423(2)
C18 H18 0.9500
C18 C19 1.369(2)
C19 H19 0.9500

loop_
_geom_torsion_atom_site_label_1
_geom_torsion_atom_site_label_2
_geom_torsion_atom_site_label_3
_geom_torsion_atom_site_label_4
_geom_torsion
S1 C1 C2 O1 54.1(2)
S1 C1 C2 O2 -126.82(13)
S1 C1 C3 C4 123.97(14)
S1 C1 C3 C8 -55.4(2)
S1 C1 C10 C11 123.19(15)
S1 C1 C10 C19 -56.68(18)
F4 C15 C16 C17 -178.51(14)
O2 C4 C5 C6 -177.7(2)
C1 S1 C9 F1 74.73(18)
C1 S1 C9 F2 -46.66(19)
C1 S1 C9 F3 -166.30(16)
C1 C3 C4 O2 -2.3(2)
C1 C3 C4 C5 178.9(2)
C1 C3 C8 C7 -180.0(2)
C1 C10 C11 C12 -179.27(14)
C1 C10 C19 C18 179.00(16)
C2 O2 C4 C3 -0.6(2)
C2 O2 C4 C5 178.3(2)
C2 C1 C3 C4 3.73(17)
C2 C1 C3 C8 -175.7(2)
C2 C1 C10 C11 -117.76(17)
C2 C1 C10 C19 62.4(2)
C3 C1 C2 O1 176.71(19)
C3 C1 C2 O2 -4.21(17)
C3 C1 C10 C11 -4.2(2)
C3 C1 C10 C19 175.92(16)
C3 C4 C5 C6 1.0(4)
C4 O2 C2 O1 -177.73(18)
C4 O2 C2 C1 3.12(18)
C4 C3 C8 C7 0.7(3)
C4 C5 C6 C7 0.4(4)
C5 C6 C7 C8 -1.3(5)
C6 C7 C8 C3 0.7(4)
C8 C3 C4 O2 177.24(17)
C8 C3 C4 C5 -1.6(3)
C9 S1 C1 C2 63.83(14)
C9 S1 C1 C3 -50.44(15)
C9 S1 C1 C10 -178.80(12)
C10 C1 C2 O1 -60.0(2)
C10 C1 C2 O2 119.05(14)
C10 C1 C3 C4 -114.30(16)
C10 C1 C3 C8 66.3(3)
C10 C11 C12 C13 179.74(16)
C10 C11 C12 C17 0.4(2)
C11 C10 C19 C18 -0.9(3)
C11 C12 C13 C14 -178.81(16)
C11 C12 C17 C16 178.89(15)
C11 C12 C17 C18 -1.1(2)
C12 C13 C14 C15 -0.1(3)
C12 C17 C18 C19 0.8(3)
C13 C12 C17 C16 -0.5(2)
C13 C12 C17 C18 179.55(17)
C13 C14 C15 F4 178.58(16)
C13 C14 C15 C16 -0.5(3)
C14 C15 C16 C17 0.6(3)
C15 C16 C17 C12 -0.1(3)
C15 C16 C17 C18 179.90(19)
C16 C17 C18 C19 -179.15(18)
C17 C12 C13 C14 0.6(3)
C17 C18 C19 C10 0.2(3)
C19 C10 C11 C12 0.6(3)
